data_1550879
loop_
_publ_author_name
'Di Grandi, Martin J.'
'Taylor, Brett'
'Corfield, Peter W. R.'

_publ_section_title
;
 The crystal structure of
 2-[(<i>tert</i>-butyldiphenylsilyl)oxy]-1,2-diphenylethan-1-one
;
_journal_coeditor_code LH4045
_journal_issue 4
_journal_name_full IUCrData
_journal_page_first x190478
_journal_paper_doi 10.1107/S2414314619004784
_journal_volume 4
_journal_year 2019
_chemical_formula_iupac 'C30 H30 O2 Si'
_chemical_formula_moiety 'C30 H30 O2 Si'
_chemical_formula_sum 'C30 H30 O2 Si'
_chemical_formula_weight 450.63
_chemical_name_systematic
;
2-[(<i>tert</i>-Butyldiphenylsilyl)oxy]-1,2-diphenylethan-1-one
;
_space_group_crystal_system triclinic
_space_group_IT_number 2
_space_group_name_Hall '-P 1'
_space_group_name_H-M_alt 'P -1'
_symmetry_space_group_name_Hall '-P 1'
_symmetry_space_group_name_H-M 'P -1'
_atom_sites_solution_hydrogens geom
_atom_sites_solution_primary direct
_audit_creation_method SHELXL-2017/1
_cell_angle_alpha 78.9928(14)
_cell_angle_beta 83.6739(15)
_cell_angle_gamma 60.2736(11)
_cell_formula_units_Z 2
_cell_length_a 10.3403(3)
_cell_length_b 10.3926(3)
_cell_length_c 14.1442(3)
_cell_measurement_reflns_used 4557
_cell_measurement_temperature 300.0(10)
_cell_measurement_theta_max 25.03
_cell_measurement_theta_min 1.00
_cell_volume 1295.45(6)
_computing_cell_refinement
;
SCALEPACK (Otwinowski & Minor, 1997)
;
_computing_data_collection
;
KappaCCD Server Software (Nonius, 1997)
;
_computing_data_reduction
;
DENZO and SCALEPACK (Otwinowski & Minor, 1997)
;
_computing_molecular_graphics
;
ORTEPIII (Burnett & Johnson, 1996) and ORTEP-3 for Windows (Farrugia,
2012)
;
_computing_publication_material
;
publCIF (Westrip, 2010)
;
_computing_structure_refinement
;
SHELXL2017 (Sheldrick, 2015b)
;
_computing_structure_solution
;
SHELXT (Sheldrick, 2015a)
;
_diffrn_ambient_temperature 300.0(10)
_diffrn_detector_area_resol_mean 9
_diffrn_measured_fraction_theta_full 1.000
_diffrn_measured_fraction_theta_max 1.000
_diffrn_measurement_device '95mm CCD camera on \k-goniostat'
_diffrn_measurement_device_type 'Enraf--Nonius KappaCCD'
_diffrn_measurement_method 'combination of \w and \f scans'
_diffrn_radiation_monochromator graphite
_diffrn_radiation_source 'fine-focus sealed tube'
_diffrn_radiation_type MoK\a
_diffrn_radiation_wavelength 0.71070
_diffrn_reflns_av_R_equivalents 0.032
_diffrn_reflns_av_unetI/netI 0.0214
_diffrn_reflns_limit_h_max 13
_diffrn_reflns_limit_h_min 0
_diffrn_reflns_limit_k_max 13
_diffrn_reflns_limit_k_min -11
_diffrn_reflns_limit_l_max 18
_diffrn_reflns_limit_l_min -18
_diffrn_reflns_number 6102
_diffrn_reflns_theta_full 25.241
_diffrn_reflns_theta_max 27.742
_diffrn_reflns_theta_min 2.268
_exptl_absorpt_coefficient_mu 0.114
_exptl_absorpt_correction_type none
_exptl_crystal_colour colorless
_exptl_crystal_density_diffrn 1.155
_exptl_crystal_density_method 'not measured'
_exptl_crystal_description block
_exptl_crystal_F_000 480
_exptl_crystal_size_max 0.5
_exptl_crystal_size_mid 0.4
_exptl_crystal_size_min 0.2
_refine_diff_density_max 0.268
_refine_diff_density_min -0.179
_refine_ls_extinction_method none
_refine_ls_goodness_of_fit_ref 1.044
_refine_ls_hydrogen_treatment constr
_refine_ls_matrix_type full
_refine_ls_number_parameters 301
_refine_ls_number_reflns 6102
_refine_ls_number_restraints 0
_refine_ls_restrained_S_all 1.044
_refine_ls_R_factor_all 0.0513
_refine_ls_R_factor_gt 0.0434
_refine_ls_shift/su_max 0.001
_refine_ls_shift/su_mean 0.000
_refine_ls_structure_factor_coef Fsqd
_refine_ls_weighting_details 'w=1/[\s^2^(Fo^2^)+(0.0600P)^2^+0.2900P] where P=(Fo^2^+2Fc^2^)/3'
_refine_ls_weighting_scheme calc
_refine_ls_wR_factor_gt 0.1174
_refine_ls_wR_factor_ref 0.1230
_reflns_number_gt 5246
_reflns_number_total 6102
_reflns_threshold_expression 'I > 2\s(I)'
_cod_data_source_file lh4045sup1.cif
_cod_data_source_block I
_cod_database_code 1550879
_shelx_space_group_comment
;
The symmetry employed for this shelxl refinement is uniquely defined
by the following loop, which should always be used as a source of
symmetry information in preference to the above space-group names.
They are only intended as comments.
;
_shelx_estimated_absorpt_t_min 0.945
_shelx_estimated_absorpt_t_max 0.978

loop_
_space_group_symop_operation_xyz
'x, y, z'
'-x, -y, -z'

loop_
_atom_site_type_symbol
_atom_site_label
_atom_site_fract_x
_atom_site_fract_y
_atom_site_fract_z
_atom_site_U_iso_or_equiv
_atom_site_adp_type
_atom_site_calc_flag
_atom_site_occupancy
Si Si1 0.28262(4) 0.65987(4) 0.79919(2) 0.03862(11) Uani d 1
O O1 0.01496(12) 0.63949(13) 0.63925(9) 0.0617(3) Uani d 1
O O2 0.21373(11) 0.71114(10) 0.68988(6) 0.0429(2) Uani d 1
C C1 0.14561(15) 0.55370(15) 0.62691(9) 0.0412(3) Uani d 1
C C2 0.25752(14) 0.61237(14) 0.62185(9) 0.0362(3) Uani d 1
H H2 0.357881 0.528187 0.635855 0.043 Uiso calc 1
C C3 0.19912(16) 0.39651(15) 0.61292(10) 0.0436(3) Uani d 1
C C4 0.0932(2) 0.35680(19) 0.59831(13) 0.0591(4) Uani d 1
H H4 -0.007416 0.427740 0.597544 0.071 Uiso calc 1
C C5 0.1373(3) 0.2125(2) 0.58496(16) 0.0779(6) Uani d 1
H H5 0.066449 0.187090 0.573793 0.093 Uiso calc 1
C C6 0.2845(3) 0.1068(2) 0.58808(17) 0.0820(6) Uani d 1
H H6 0.313308 0.009475 0.579652 0.098 Uiso calc 1
C C7 0.3901(2) 0.1432(2) 0.60358(17) 0.0760(5) Uani d 1
H H7 0.490202 0.070587 0.606047 0.091 Uiso calc 1
C C8 0.34815(19) 0.28761(17) 0.61550(13) 0.0588(4) Uani d 1
H H8 0.420262 0.312108 0.625342 0.071 Uiso calc 1
C C9 0.25367(13) 0.69454(14) 0.52002(9) 0.0364(3) Uani d 1
C C10 0.19247(16) 0.84890(16) 0.50123(10) 0.0462(3) Uani d 1
H H10 0.154230 0.904214 0.551675 0.055 Uiso calc 1
C C11 0.18776(19) 0.92173(18) 0.40766(12) 0.0591(4) Uani d 1
H H11 0.148554 1.025326 0.395693 0.071 Uiso calc 1
C C12 0.24112(19) 0.8407(2) 0.33231(11) 0.0636(4) Uani d 1
H H12 0.237759 0.889559 0.269512 0.076 Uiso calc 1
C C13 0.29938(19) 0.6874(2) 0.35035(11) 0.0606(4) Uani d 1
H H13 0.333830 0.632934 0.299448 0.073 Uiso calc 1
C C14 0.30696(16) 0.61416(17) 0.44335(10) 0.0487(3) Uani d 1
H H14 0.347958 0.510344 0.454959 0.058 Uiso calc 1
C C15 0.46458(15) 0.65965(16) 0.78902(10) 0.0435(3) Uani d 1
C C16 0.51811(16) 0.69987(16) 0.69988(10) 0.0476(3) Uani d 1
H H16 0.463805 0.723616 0.644968 0.057 Uiso calc 1
C C17 0.6500(2) 0.7053(2) 0.69108(13) 0.0650(4) Uani d 1
H H17 0.684405 0.730468 0.630669 0.078 Uiso calc 1
C C18 0.7301(2) 0.6735(3) 0.77164(16) 0.0814(6) Uani d 1
H H18 0.817611 0.679282 0.765984 0.098 Uiso calc 1
C C19 0.6807(2) 0.6332(3) 0.86067(15) 0.0875(7) Uani d 1
H H19 0.734885 0.611584 0.915286 0.105 Uiso calc 1
C C20 0.5509(2) 0.6250(2) 0.86883(12) 0.0670(5) Uani d 1
H H20 0.519897 0.595383 0.929264 0.080 Uiso calc 1
C C21 0.31257(17) 0.46557(17) 0.84700(9) 0.0477(3) Uani d 1
C C22 0.1945(2) 0.4339(2) 0.85593(13) 0.0671(5) Uani d 1
H H22 0.098158 0.512169 0.843669 0.081 Uiso calc 1
C C23 0.2182(3) 0.2883(3) 0.88267(16) 0.0908(7) Uani d 1
H H23 0.138077 0.270004 0.888059 0.109 Uiso calc 1
C C24 0.3597(4) 0.1713(3) 0.90119(17) 0.1016(8) Uani d 1
H H24 0.375578 0.073612 0.918301 0.122 Uiso calc 1
C C25 0.4775(3) 0.1987(2) 0.89439(16) 0.0878(7) Uani d 1
H H25 0.573134 0.119791 0.907816 0.105 Uiso calc 1
C C26 0.4540(2) 0.34389(19) 0.86758(11) 0.0610(4) Uani d 1
H H26 0.535038 0.360655 0.863168 0.073 Uiso calc 1
C C27 0.14080(17) 0.81037(18) 0.86866(10) 0.0522(3) Uani d 1
C C28 -0.0120(2) 0.8198(2) 0.86986(16) 0.0762(5) Uani d 1
H H28A -0.007814 0.730819 0.907911 0.114 Uiso calc 1
H H28B -0.038814 0.828291 0.805212 0.114 Uiso calc 1
H H28C -0.085088 0.906099 0.897227 0.114 Uiso calc 1
C C29 0.1260(2) 0.9610(2) 0.81732(16) 0.0788(6) Uani d 1
H H29A 0.220344 0.958032 0.816822 0.118 Uiso calc 1
H H29B 0.053143 1.040075 0.850727 0.118 Uiso calc 1
H H29C 0.095176 0.979230 0.752289 0.118 Uiso calc 1
C C30 0.1904(3) 0.7799(3) 0.97251(14) 0.0974(8) Uani d 1
H H30A 0.281746 0.782916 0.972241 0.146 Uiso calc 1
H H30B 0.205707 0.682618 1.002855 0.146 Uiso calc 1
H H30C 0.114895 0.854971 1.007482 0.146 Uiso calc 1

loop_
_atom_site_aniso_label
_atom_site_aniso_U_11
_atom_site_aniso_U_22
_atom_site_aniso_U_33
_atom_site_aniso_U_12
_atom_site_aniso_U_13
_atom_site_aniso_U_23
Si1 0.03999(19) 0.0469(2) 0.03221(17) -0.02263(16) 0.00197(13) -0.01050(14)
O1 0.0417(6) 0.0639(7) 0.0825(8) -0.0269(5) 0.0105(5) -0.0214(6)
O2 0.0513(5) 0.0426(5) 0.0349(4) -0.0207(4) -0.0033(4) -0.0114(4)
C1 0.0410(7) 0.0477(7) 0.0397(6) -0.0252(6) 0.0001(5) -0.0069(5)
C2 0.0381(6) 0.0373(6) 0.0359(6) -0.0189(5) -0.0015(5) -0.0096(5)
C3 0.0509(7) 0.0466(7) 0.0418(7) -0.0307(6) -0.0044(5) -0.0031(5)
C4 0.0608(9) 0.0594(9) 0.0695(10) -0.0399(8) -0.0159(8) 0.0021(8)
C5 0.0936(14) 0.0661(11) 0.1005(15) -0.0584(11) -0.0289(11) 0.0014(10)
C6 0.1014(16) 0.0496(9) 0.1096(16) -0.0451(11) -0.0234(13) -0.0081(10)
C7 0.0701(12) 0.0462(9) 0.1123(16) -0.0259(8) -0.0117(11) -0.0152(9)
C8 0.0550(9) 0.0470(8) 0.0814(11) -0.0279(7) -0.0079(8) -0.0128(7)
C9 0.0323(6) 0.0424(6) 0.0372(6) -0.0198(5) -0.0006(4) -0.0079(5)
C10 0.0507(8) 0.0439(7) 0.0462(7) -0.0240(6) 0.0011(6) -0.0102(6)
C11 0.0625(10) 0.0473(8) 0.0590(9) -0.0242(7) -0.0005(7) 0.0027(7)
C12 0.0610(10) 0.0707(11) 0.0418(8) -0.0241(8) 0.0020(7) 0.0042(7)
C13 0.0613(9) 0.0672(10) 0.0407(7) -0.0217(8) 0.0083(6) -0.0141(7)
C14 0.0498(8) 0.0476(7) 0.0437(7) -0.0191(6) 0.0046(6) -0.0128(6)
C15 0.0424(7) 0.0507(7) 0.0408(7) -0.0243(6) 0.0030(5) -0.0121(6)
C16 0.0498(8) 0.0517(8) 0.0435(7) -0.0262(6) 0.0040(6) -0.0106(6)
C17 0.0603(10) 0.0818(12) 0.0615(10) -0.0437(9) 0.0153(8) -0.0130(8)
C18 0.0597(11) 0.1225(18) 0.0823(13) -0.0603(12) 0.0062(9) -0.0188(12)
C19 0.0668(12) 0.149(2) 0.0667(11) -0.0673(14) -0.0089(9) -0.0136(12)
C20 0.0596(10) 0.1078(15) 0.0454(8) -0.0507(10) -0.0025(7) -0.0078(9)
C21 0.0597(8) 0.0558(8) 0.0322(6) -0.0328(7) -0.0008(5) -0.0035(5)
C22 0.0788(12) 0.0796(12) 0.0576(9) -0.0536(10) -0.0062(8) 0.0037(8)
C23 0.132(2) 0.1018(17) 0.0746(13) -0.0906(17) -0.0119(13) 0.0104(12)
C24 0.163(3) 0.0748(14) 0.0804(15) -0.0748(18) -0.0191(16) 0.0176(11)
C25 0.1129(18) 0.0577(11) 0.0726(13) -0.0308(12) -0.0133(12) 0.0099(9)
C26 0.0708(10) 0.0601(9) 0.0458(8) -0.0297(8) -0.0022(7) -0.0002(7)
C27 0.0490(8) 0.0610(9) 0.0424(7) -0.0209(7) 0.0063(6) -0.0205(6)
C28 0.0490(9) 0.0847(13) 0.0845(13) -0.0246(9) 0.0164(9) -0.0235(10)
C29 0.0812(13) 0.0592(10) 0.0931(14) -0.0285(10) 0.0175(11) -0.0334(10)
C30 0.0848(14) 0.1205(19) 0.0525(10) -0.0135(13) -0.0004(9) -0.0453(11)

loop_
_atom_type_symbol
_atom_type_description
_atom_type_scat_dispersion_real
_atom_type_scat_dispersion_imag
_atom_type_scat_source
Si Si 0.0817 0.0704 'International Tables Vol C Tables 4.2.6.8 and 6.1.1.4'
O O 0.0106 0.0060 'International Tables Vol C Tables 4.2.6.8 and 6.1.1.4'
C C 0.0033 0.0016 'International Tables Vol C Tables 4.2.6.8 and 6.1.1.4'
H H 0.0000 0.0000 'International Tables Vol C Tables 4.2.6.8 and 6.1.1.4'

loop_
_geom_angle_atom_site_label_1
_geom_angle_atom_site_label_2
_geom_angle_atom_site_label_3
_geom_angle
O2 Si1 C15 107.79(6)
O2 Si1 C21 108.53(6)
C15 Si1 C21 110.02(7)
O2 Si1 C27 104.30(6)
C15 Si1 C27 110.93(7)
C21 Si1 C27 114.88(7)
C2 O2 Si1 123.85(8)
O1 C1 C3 121.75(12)
O1 C1 C2 118.40(12)
C3 C1 C2 119.81(11)
O2 C2 C9 110.69(10)
O2 C2 C1 108.95(10)
C9 C2 C1 107.17(10)
O2 C2 H2 110.0
C9 C2 H2 110.0
C1 C2 H2 110.0
C8 C3 C4 118.63(14)
C8 C3 C1 123.36(12)
C4 C3 C1 118.00(13)
C5 C4 C3 120.15(17)
C5 C4 H4 119.9
C3 C4 H4 119.9
C4 C5 C6 120.32(17)
C4 C5 H5 119.8
C6 C5 H5 119.8
C7 C6 C5 120.36(17)
C7 C6 H6 119.8
C5 C6 H6 119.8
C6 C7 C8 120.06(18)
C6 C7 H7 120.0
C8 C7 H7 120.0
C3 C8 C7 120.47(15)
C3 C8 H8 119.8
C7 C8 H8 119.8
C10 C9 C14 118.92(12)
C10 C9 C2 121.38(11)
C14 C9 C2 119.64(12)
C9 C10 C11 120.41(13)
C9 C10 H10 119.8
C11 C10 H10 119.8
C12 C11 C10 120.08(15)
C12 C11 H11 120.0
C10 C11 H11 120.0
C13 C12 C11 119.78(14)
C13 C12 H12 120.1
C11 C12 H12 120.1
C12 C13 C14 120.38(15)
C12 C13 H13 119.8
C14 C13 H13 119.8
C13 C14 C9 120.40(14)
C13 C14 H14 119.8
C9 C14 H14 119.8
C16 C15 C20 116.62(14)
C16 C15 Si1 120.66(11)
C20 C15 Si1 122.69(11)
C17 C16 C15 121.65(14)
C17 C16 H16 119.2
C15 C16 H16 119.2
C16 C17 C18 119.94(16)
C16 C17 H17 120.0
C18 C17 H17 120.0
C17 C18 C19 119.95(17)
C17 C18 H18 120.0
C19 C18 H18 120.0
C20 C19 C18 119.89(18)
C20 C19 H19 120.1
C18 C19 H19 120.1
C19 C20 C15 121.91(16)
C19 C20 H20 119.0
C15 C20 H20 119.0
C26 C21 C22 116.57(16)
C26 C21 Si1 121.98(12)
C22 C21 Si1 121.23(13)
C23 C22 C21 121.5(2)
C23 C22 H22 119.3
C21 C22 H22 119.3
C22 C23 C24 120.1(2)
C22 C23 H23 119.9
C24 C23 H23 119.9
C25 C24 C23 119.8(2)
C25 C24 H24 120.1
C23 C24 H24 120.1
C24 C25 C26 120.1(2)
C24 C25 H25 120.0
C26 C25 H25 120.0
C21 C26 C25 121.90(19)
C21 C26 H26 119.1
C25 C26 H26 119.1
C28 C27 C29 108.18(15)
C28 C27 C30 109.19(16)
C29 C27 C30 109.94(17)
C28 C27 Si1 111.09(12)
C29 C27 Si1 107.71(11)
C30 C27 Si1 110.68(12)
C27 C28 H28A 109.5
C27 C28 H28B 109.5
H28A C28 H28B 109.5
C27 C28 H28C 109.5
H28A C28 H28C 109.5
H28B C28 H28C 109.5
C27 C29 H29A 109.5
C27 C29 H29B 109.5
H29A C29 H29B 109.5
C27 C29 H29C 109.5
H29A C29 H29C 109.5
H29B C29 H29C 109.5
C27 C30 H30A 109.5
C27 C30 H30B 109.5
H30A C30 H30B 109.5
C27 C30 H30C 109.5
H30A C30 H30C 109.5
H30B C30 H30C 109.5

loop_
_geom_bond_atom_site_label_1
_geom_bond_atom_site_label_2
_geom_bond_distance
Si1 O2 1.6534(9)
Si1 C15 1.8701(14)
Si1 C21 1.8802(15)
Si1 C27 1.8860(14)
O1 C1 1.2097(17)
O2 C2 1.4158(14)
C1 C3 1.4888(19)
C1 C2 1.5430(17)
C2 C9 1.5213(17)
C2 H2 0.9800
C3 C8 1.387(2)
C3 C4 1.3940(19)
C4 C5 1.380(3)
C4 H4 0.9300
C5 C6 1.365(3)
C5 H5 0.9300
C6 C7 1.371(3)
C6 H6 0.9300
C7 C8 1.379(2)
C7 H7 0.9300
C8 H8 0.9300
C9 C10 1.3828(19)
C9 C14 1.3911(18)
C10 C11 1.386(2)
C10 H10 0.9300
C11 C12 1.379(2)
C11 H11 0.9300
C12 C13 1.376(2)
C12 H12 0.9300
C13 C14 1.377(2)
C13 H13 0.9300
C14 H14 0.9300
C15 C16 1.3947(19)
C15 C20 1.396(2)
C16 C17 1.384(2)
C16 H16 0.9300
C17 C18 1.373(3)
C17 H17 0.9300
C18 C19 1.375(3)
C18 H18 0.9300
C19 C20 1.378(2)
C19 H19 0.9300
C20 H20 0.9300
C21 C26 1.394(2)
C21 C22 1.401(2)
C22 C23 1.388(3)
C22 H22 0.9300
C23 C24 1.373(4)
C23 H23 0.9300
C24 C25 1.372(4)
C24 H24 0.9300
C25 C26 1.385(3)
C25 H25 0.9300
C26 H26 0.9300
C27 C28 1.532(2)
C27 C29 1.535(3)
C27 C30 1.532(2)
C28 H28A 0.9600
C28 H28B 0.9600
C28 H28C 0.9600
C29 H29A 0.9600
C29 H29B 0.9600
C29 H29C 0.9600
C30 H30A 0.9600
C30 H30B 0.9600
C30 H30C 0.9600

loop_
_geom_hbond_atom_site_label_D
_geom_hbond_atom_site_label_H
_geom_hbond_atom_site_label_A
_geom_hbond_site_symmetry_A
_geom_hbond_distance_DH
_geom_hbond_distance_HA
_geom_hbond_distance_DA
_geom_hbond_angle_DHA
_geom_hbond_publ_flag
C18 H18 O1 1_655 0.93 2.49 3.211(2) 134.8 yes

loop_
_geom_torsion_atom_site_label_1
_geom_torsion_atom_site_label_2
_geom_torsion_atom_site_label_3
_geom_torsion_atom_site_label_4
_geom_torsion
C15 Si1 O2 C2 81.57(10)
C21 Si1 O2 C2 -37.55(11)
C27 Si1 O2 C2 -160.47(10)
Si1 O2 C2 C9 -146.22(9)
Si1 O2 C2 C1 96.18(11)
O1 C1 C2 O2 38.34(16)
C3 C1 C2 O2 -143.99(11)
O1 C1 C2 C9 -81.47(15)
C3 C1 C2 C9 96.20(13)
O1 C1 C3 C8 -168.27(15)
C2 C1 C3 C8 14.1(2)
O1 C1 C3 C4 10.5(2)
C2 C1 C3 C4 -167.10(13)
C8 C3 C4 C5 -1.2(2)
C1 C3 C4 C5 179.98(16)
C3 C4 C5 C6 1.4(3)
C4 C5 C6 C7 -0.6(4)
C5 C6 C7 C8 -0.4(4)
C4 C3 C8 C7 0.2(3)
C1 C3 C8 C7 178.91(17)
C6 C7 C8 C3 0.7(3)
O2 C2 C9 C10 -9.07(16)
C1 C2 C9 C10 109.62(13)
O2 C2 C9 C14 173.66(11)
C1 C2 C9 C14 -67.66(15)
C14 C9 C10 C11 -1.6(2)
C2 C9 C10 C11 -178.85(13)
C9 C10 C11 C12 1.5(2)
C10 C11 C12 C13 -0.2(3)
C11 C12 C13 C14 -1.1(3)
C12 C13 C14 C9 1.0(3)
C10 C9 C14 C13 0.3(2)
C2 C9 C14 C13 177.65(13)
O2 Si1 C15 C16 0.57(13)
C21 Si1 C15 C16 118.74(12)
C27 Si1 C15 C16 -113.04(12)
O2 Si1 C15 C20 178.38(14)
C21 Si1 C15 C20 -63.45(15)
C27 Si1 C15 C20 64.77(16)
C20 C15 C16 C17 -0.1(2)
Si1 C15 C16 C17 177.83(13)
C15 C16 C17 C18 -1.3(3)
C16 C17 C18 C19 1.4(3)
C17 C18 C19 C20 -0.1(4)
C18 C19 C20 C15 -1.4(4)
C16 C15 C20 C19 1.5(3)
Si1 C15 C20 C19 -176.41(18)
O2 Si1 C21 C26 116.05(12)
C15 Si1 C21 C26 -1.66(14)
C27 Si1 C21 C26 -127.68(13)
O2 Si1 C21 C22 -58.46(14)
C15 Si1 C21 C22 -176.18(12)
C27 Si1 C21 C22 57.80(15)
C26 C21 C22 C23 -0.8(3)
Si1 C21 C22 C23 173.96(15)
C21 C22 C23 C24 0.1(3)
C22 C23 C24 C25 0.8(4)
C23 C24 C25 C26 -0.9(4)
C22 C21 C26 C25 0.7(2)
Si1 C21 C26 C25 -174.02(14)
C24 C25 C26 C21 0.1(3)
O2 Si1 C27 C28 59.42(13)
C15 Si1 C27 C28 175.21(12)
C21 Si1 C27 C28 -59.24(14)
O2 Si1 C27 C29 -58.89(13)
C15 Si1 C27 C29 56.90(14)
C21 Si1 C27 C29 -177.55(12)
O2 Si1 C27 C30 -179.10(15)
C15 Si1 C27 C30 -63.31(17)
C21 Si1 C27 C30 62.24(17)

_cod_database_fobs_code 1550879
